data_1503399
loop_
_publ_author_name
'Redondo, Mar\'ia C'
'Ribagorda, Mar\'ia'
'Carre\~no, M Carmen'

_publ_section_title
;
 Exploring Morita-Baylis-Hillman reactions of p-quinols.
;
_journal_issue 3
_journal_name_full 'Organic letters'
_journal_page_first 568
_journal_page_last 571
_journal_paper_doi 10.1021/ol902763g
_journal_volume 12
_journal_year 2010
_chemical_formula_sum 'C14 H13 N O5'
_chemical_formula_weight 275.25
_chemical_name_systematic
; 
 ? 
;
_space_group_IT_number 2
_symmetry_cell_setting triclinic
_symmetry_space_group_name_Hall '-P 1'
_symmetry_space_group_name_H-M 'P -1'
_atom_sites_solution_hydrogens geom
_atom_sites_solution_primary direct
_atom_sites_solution_secondary difmap
_audit_creation_method SHELXL-97
_cell_angle_alpha 101.662(3)
_cell_angle_beta 98.586(3)
_cell_angle_gamma 91.319(3)
_cell_formula_units_Z 2
_cell_length_a 6.9945(3)
_cell_length_b 8.7663(6)
_cell_length_c 10.6230(6)
_cell_measurement_reflns_used 3283
_cell_measurement_temperature 100(2)
_cell_measurement_theta_max 32.53
_cell_measurement_theta_min 2.38
_cell_volume 629.81(6)
_computing_cell_refinement 'Bruker SMART'
_computing_data_collection 'Bruker SMART'
_computing_data_reduction 'Bruker SAINT'
_computing_molecular_graphics 'Bruker SHELXTL'
_computing_publication_material 'Bruker SHELXTL'
_computing_structure_refinement 'SHELXL-97 (Sheldrick, 1997)'
_computing_structure_solution 'SHELXS-97 (Sheldrick, 1990)'
_diffrn_ambient_temperature 100(2)
_diffrn_measured_fraction_theta_full 0.989
_diffrn_measured_fraction_theta_max 0.989
_diffrn_measurement_device_type 'CCD area detector'
_diffrn_measurement_method 'phi and omega scans'
_diffrn_radiation_monochromator graphite
_diffrn_radiation_source 'fine-focus sealed tube'
_diffrn_radiation_type MoK\a
_diffrn_radiation_wavelength 0.71073
_diffrn_reflns_av_R_equivalents 0.0301
_diffrn_reflns_av_sigmaI/netI 0.0302
_diffrn_reflns_limit_h_max 8
_diffrn_reflns_limit_h_min -8
_diffrn_reflns_limit_k_max 11
_diffrn_reflns_limit_k_min -11
_diffrn_reflns_limit_l_max 13
_diffrn_reflns_limit_l_min -13
_diffrn_reflns_number 10119
_diffrn_reflns_theta_full 26.74
_diffrn_reflns_theta_max 26.74
_diffrn_reflns_theta_min 2.38
_exptl_absorpt_coefficient_mu 0.112
_exptl_absorpt_correction_T_max 0.9835
_exptl_absorpt_correction_T_min 0.9620
_exptl_absorpt_correction_type multi-scan
_exptl_crystal_colour colourless
_exptl_crystal_density_diffrn 1.451
_exptl_crystal_density_meas 0
_exptl_crystal_density_method 'not measured'
_exptl_crystal_description prismatic
_exptl_crystal_F_000 288
_exptl_crystal_size_max 0.35
_exptl_crystal_size_mid 0.30
_exptl_crystal_size_min 0.15
_refine_diff_density_max 0.300
_refine_diff_density_min -0.249
_refine_diff_density_rms 0.046
_refine_ls_extinction_method none
_refine_ls_goodness_of_fit_ref 1.046
_refine_ls_hydrogen_treatment mixed
_refine_ls_matrix_type full
_refine_ls_number_parameters 233
_refine_ls_number_reflns 2635
_refine_ls_number_restraints 0
_refine_ls_restrained_S_all 1.046
_refine_ls_R_factor_all 0.0588
_refine_ls_R_factor_gt 0.0392
_refine_ls_shift/su_max 0.000
_refine_ls_shift/su_mean 0.000
_refine_ls_structure_factor_coef Fsqd
_refine_ls_weighting_details 'calc w=1/[\s^2^(Fo^2^)+(0.0483P)^2^+0.2845P] where P=(Fo^2^+2Fc^2^)/3'
_refine_ls_weighting_scheme calc
_refine_ls_wR_factor_gt 0.0964
_refine_ls_wR_factor_ref 0.1082
_reflns_number_gt 1980
_reflns_number_total 2635
_reflns_threshold_expression >2sigma(I)
_cod_data_source_file ol902763g_si_002.cif
_cod_data_source_block datos_0m
_cod_depositor_comments
;
The following automatic conversions were performed:

'_symmetry_cell_setting' value 'Triclinic' changed to 'triclinic'
according to /home/saulius/struct/CIF-dictionaries/cif_core.dic
dictionary named 'cif_core.dic' version 2.4.2 from 2011-04-26.

Automatic conversion script
Id: cif_fix_values 1715 2011-07-08 13:25:40Z adriana 
;
_cod_original_sg_symbol_H-M P-1
_cod_database_code 1503399

loop_
_symmetry_equiv_pos_as_xyz
'x, y, z'
'-x, -y, -z'

loop_
_atom_site_label
_atom_site_type_symbol
_atom_site_fract_x
_atom_site_fract_y
_atom_site_fract_z
_atom_site_U_iso_or_equiv
_atom_site_adp_type
_atom_site_occupancy
_atom_site_symmetry_multiplicity
_atom_site_calc_flag
C1 C 1.0869(2) -0.08955(19) 0.15247(16) 0.0207(4) Uani 1 1 d
C2 C 1.1920(2) -0.0133(2) 0.26919(17) 0.0235(4) Uani 1 1 d
C3 C 1.0951(2) 0.0812(2) 0.35707(17) 0.0238(4) Uani 1 1 d
C4 C 0.8977(2) 0.10139(19) 0.32605(16) 0.0195(3) Uani 1 1 d
C5 C 0.7954(2) 0.02015(19) 0.20835(17) 0.0210(4) Uani 1 1 d
C6 C 0.8885(2) -0.0777(2) 0.12084(18) 0.0224(4) Uani 1 1 d
C7 C 0.7968(2) 0.2162(2) 0.41789(17) 0.0204(4) Uani 1 1 d
C8 C 0.7357(2) 0.35362(19) 0.35708(15) 0.0187(3) Uani 1 1 d
C9 C 0.8907(2) 0.45446(19) 0.33129(15) 0.0195(4) Uani 1 1 d
C10 C 0.8348(2) 0.5874(2) 0.27241(17) 0.0238(4) Uani 1 1 d
C11 C 0.6500(2) 0.6180(2) 0.24363(17) 0.0222(4) Uani 1 1 d
C12 C 0.4857(2) 0.51580(19) 0.26047(16) 0.0193(4) Uani 1 1 d
C13 C 0.5513(2) 0.38785(19) 0.32902(16) 0.0195(4) Uani 1 1 d
C14 C 0.3724(3) 0.4393(2) 0.12698(17) 0.0243(4) Uani 1 1 d
N1 N 1.1889(2) -0.18560(17) 0.05672(14) 0.0244(3) Uani 1 1 d
O1 O 1.36564(17) -0.16447(15) 0.06929(13) 0.0307(3) Uani 1 1 d
O2 O 1.09438(19) -0.28100(16) -0.03193(14) 0.0368(4) Uani 1 1 d
O3 O 0.63538(17) 0.13565(15) 0.44678(12) 0.0239(3) Uani 1 1 d
O4 O 0.36375(17) 0.61724(14) 0.33275(12) 0.0232(3) Uani 1 1 d
O5 O 1.06255(16) 0.43020(14) 0.36313(12) 0.0240(3) Uani 1 1 d
H2 H 1.325(3) -0.025(2) 0.2916(19) 0.028(5) Uiso 1 1 d
H3 H 1.165(3) 0.135(2) 0.441(2) 0.026(5) Uiso 1 1 d
H3A H 0.599(3) 0.201(3) 0.513(2) 0.044(6) Uiso 1 1 d
H4 H 0.266(3) 0.558(3) 0.339(2) 0.035(6) Uiso 1 1 d
H5 H 0.661(3) 0.034(2) 0.1853(18) 0.024(5) Uiso 1 1 d
H6 H 0.824(3) -0.132(2) 0.041(2) 0.024(5) Uiso 1 1 d
H7 H 0.888(3) 0.252(2) 0.4987(18) 0.020(4) Uiso 1 1 d
H10 H 0.938(3) 0.654(2) 0.2581(19) 0.030(5) Uiso 1 1 d
H11 H 0.613(3) 0.703(2) 0.2077(19) 0.027(5) Uiso 1 1 d
H13 H 0.451(3) 0.327(2) 0.3498(18) 0.019(4) Uiso 1 1 d
H14A H 0.455(3) 0.367(2) 0.0768(18) 0.023(5) Uiso 1 1 d
H14B H 0.258(3) 0.378(2) 0.1386(18) 0.021(5) Uiso 1 1 d
H14C H 0.324(3) 0.520(2) 0.0768(19) 0.024(5) Uiso 1 1 d

loop_
_atom_site_aniso_label
_atom_site_aniso_U_11
_atom_site_aniso_U_22
_atom_site_aniso_U_33
_atom_site_aniso_U_23
_atom_site_aniso_U_13
_atom_site_aniso_U_12
C1 0.0223(8) 0.0179(8) 0.0220(9) 0.0026(7) 0.0054(7) 0.0038(6)
C2 0.0178(8) 0.0263(9) 0.0250(9) 0.0043(7) -0.0003(7) 0.0042(7)
C3 0.0199(8) 0.0290(9) 0.0197(9) 0.0018(7) -0.0014(7) 0.0027(7)
C4 0.0197(8) 0.0198(8) 0.0191(8) 0.0045(7) 0.0029(6) 0.0021(6)
C5 0.0159(8) 0.0227(9) 0.0231(9) 0.0035(7) 0.0008(7) 0.0011(6)
C6 0.0207(8) 0.0215(9) 0.0214(9) -0.0001(7) -0.0013(7) -0.0004(6)
C7 0.0173(8) 0.0248(9) 0.0173(8) 0.0013(7) 0.0016(6) 0.0010(6)
C8 0.0176(8) 0.0227(8) 0.0135(8) -0.0016(6) 0.0028(6) 0.0009(6)
C9 0.0172(8) 0.0247(9) 0.0143(8) -0.0019(7) 0.0031(6) 0.0010(6)
C10 0.0207(9) 0.0278(9) 0.0227(9) 0.0046(7) 0.0042(7) -0.0032(7)
C11 0.0224(9) 0.0236(9) 0.0200(9) 0.0036(7) 0.0033(7) 0.0006(7)
C12 0.0152(8) 0.0241(9) 0.0180(8) 0.0015(7) 0.0040(6) 0.0032(6)
C13 0.0177(8) 0.0230(9) 0.0163(8) 0.0001(7) 0.0041(6) -0.0011(6)
C14 0.0210(9) 0.0297(10) 0.0194(9) 0.0007(8) 0.0002(7) 0.0021(7)
N1 0.0242(8) 0.0225(8) 0.0254(8) 0.0019(6) 0.0036(6) 0.0055(6)
O1 0.0208(6) 0.0373(8) 0.0324(7) 0.0021(6) 0.0055(5) 0.0074(5)
O2 0.0327(7) 0.0332(8) 0.0350(8) -0.0125(6) 0.0020(6) 0.0013(6)
O3 0.0218(6) 0.0277(7) 0.0226(7) 0.0047(5) 0.0061(5) 0.0007(5)
O4 0.0193(6) 0.0248(6) 0.0246(7) 0.0001(5) 0.0074(5) 0.0031(5)
O5 0.0146(6) 0.0308(7) 0.0246(7) 0.0010(5) 0.0028(5) 0.0009(5)

loop_
_atom_type_symbol
_atom_type_description
_atom_type_scat_dispersion_real
_atom_type_scat_dispersion_imag
_atom_type_scat_source
C C 0.0033 0.0016 'International Tables Vol C Tables 4.2.6.8 and 6.1.1.4'
H H 0.0000 0.0000 'International Tables Vol C Tables 4.2.6.8 and 6.1.1.4'
N N 0.0061 0.0033 'International Tables Vol C Tables 4.2.6.8 and 6.1.1.4'
O O 0.0106 0.0060 'International Tables Vol C Tables 4.2.6.8 and 6.1.1.4'

loop_
_geom_angle_atom_site_label_1
_geom_angle_atom_site_label_2
_geom_angle_atom_site_label_3
_geom_angle
C2 C1 C6 122.76(16)
C2 C1 N1 118.65(15)
C6 C1 N1 118.59(15)
C1 C2 C3 118.09(15)
C1 C2 H2 122.5(12)
C3 C2 H2 119.4(12)
C2 C3 C4 120.66(16)
C2 C3 H3 119.9(11)
C4 C3 H3 119.4(11)
C5 C4 C3 119.62(15)
C5 C4 C7 120.16(14)
C3 C4 C7 120.18(15)
C6 C5 C4 120.55(15)
C6 C5 H5 118.9(11)
C4 C5 H5 120.5(11)
C5 C6 C1 118.22(16)
C5 C6 H6 122.4(11)
C1 C6 H6 119.3(12)
O3 C7 C4 108.19(13)
O3 C7 C8 111.68(13)
C4 C7 C8 110.34(13)
O3 C7 H7 108.6(10)
C4 C7 H7 107.9(10)
C8 C7 H7 110.0(10)
C13 C8 C9 119.43(15)
C13 C8 C7 123.28(15)
C9 C8 C7 117.27(13)
O5 C9 C10 121.25(15)
O5 C9 C8 120.56(15)
C10 C9 C8 118.14(14)
C11 C10 C9 121.37(16)
C11 C10 H10 121.4(12)
C9 C10 H10 117.1(12)
C10 C11 C12 123.19(16)
C10 C11 H11 122.1(12)
C12 C11 H11 114.6(12)
O4 C12 C11 105.90(13)
O4 C12 C13 111.16(13)
C11 C12 C13 112.88(13)
O4 C12 C14 109.58(13)
C11 C12 C14 109.64(14)
C13 C12 C14 107.66(14)
C8 C13 C12 124.45(15)
C8 C13 H13 120.1(11)
C12 C13 H13 115.4(11)
C12 C14 H14A 110.1(11)
C12 C14 H14B 109.5(11)
H14A C14 H14B 108.3(15)
C12 C14 H14C 111.2(11)
H14A C14 H14C 110.1(15)
H14B C14 H14C 107.5(15)
O2 N1 O1 123.38(14)
O2 N1 C1 118.64(14)
O1 N1 C1 117.98(14)
C7 O3 H3A 103.8(15)
C12 O4 H4 105.5(14)

loop_
_geom_bond_atom_site_label_1
_geom_bond_atom_site_label_2
_geom_bond_distance
C1 C2 1.377(2)
C1 C6 1.390(2)
C1 N1 1.466(2)
C2 C3 1.386(2)
C2 H2 0.94(2)
C3 C4 1.395(2)
C3 H3 0.97(2)
C4 C5 1.390(2)
C4 C7 1.518(2)
C5 C6 1.381(2)
C5 H5 0.951(19)
C6 H6 0.93(2)
C7 O3 1.422(2)
C7 C8 1.519(2)
C7 H7 0.980(19)
C8 C13 1.335(2)
C8 C9 1.474(2)
C9 O5 1.2345(19)
C9 C10 1.465(2)
C10 C11 1.329(2)
C10 H10 0.97(2)
C11 C12 1.495(2)
C11 H11 0.93(2)
C12 O4 1.4360(19)
C12 C13 1.501(2)
C12 C14 1.531(2)
C13 H13 0.947(18)
C14 H14A 0.994(19)
C14 H14B 0.991(19)
C14 H14C 1.00(2)
N1 O2 1.2221(19)
N1 O1 1.2291(19)
O3 H3A 0.89(2)
O4 H4 0.87(2)

loop_
_geom_hbond_atom_site_label_D
_geom_hbond_atom_site_label_H
_geom_hbond_atom_site_label_A
_geom_hbond_distance_DH
_geom_hbond_distance_HA
_geom_hbond_distance_DA
_geom_hbond_angle_DHA
_geom_hbond_site_symmetry_A
O4 H4 O5 0.87(2) 1.86(2) 2.7366(17) 177(2) 1_455
O3 H3A O4 0.89(2) 2.02(3) 2.8499(17) 155(2) 2_666

loop_
_geom_torsion_atom_site_label_1
_geom_torsion_atom_site_label_2
_geom_torsion_atom_site_label_3
_geom_torsion_atom_site_label_4
_geom_torsion
C6 C1 C2 C3 -1.2(3)
N1 C1 C2 C3 177.91(15)
C1 C2 C3 C4 -1.8(3)
C2 C3 C4 C5 3.1(3)
C2 C3 C4 C7 -174.54(16)
C3 C4 C5 C6 -1.4(2)
C7 C4 C5 C6 176.24(15)
C4 C5 C6 C1 -1.5(2)
C2 C1 C6 C5 2.9(3)
N1 C1 C6 C5 -176.26(15)
C5 C4 C7 O3 56.57(19)
C3 C4 C7 O3 -125.82(16)
C5 C4 C7 C8 -65.87(19)
C3 C4 C7 C8 111.74(17)
O3 C7 C8 C13 -3.1(2)
C4 C7 C8 C13 117.25(17)
O3 C7 C8 C9 175.53(13)
C4 C7 C8 C9 -64.09(18)
C13 C8 C9 O5 175.93(15)
C7 C8 C9 O5 -2.8(2)
C13 C8 C9 C10 -1.4(2)
C7 C8 C9 C10 179.86(14)
O5 C9 C10 C11 -176.81(16)
C8 C9 C10 C11 0.5(2)
C9 C10 C11 C12 -4.0(3)
C10 C11 C12 O4 129.35(17)
C10 C11 C12 C13 7.5(2)
C10 C11 C12 C14 -112.51(19)
C9 C8 C13 C12 5.9(2)
C7 C8 C13 C12 -175.49(15)
O4 C12 C13 C8 -127.42(17)
C11 C12 C13 C8 -8.6(2)
C14 C12 C13 C8 112.55(18)
C2 C1 N1 O2 163.01(16)
C6 C1 N1 O2 -17.8(2)
C2 C1 N1 O1 -17.8(2)
C6 C1 N1 O1 161.44(15)
